data_2227573
loop_
_publ_author_name
'Asik, Safra Izuani Jama'
'Razak, Ibrahim Abdul'
'Salae, Abdul Wahab'
'Chantrapromma, Suchada'
'Fun, Hoong-Kun'

_publ_section_title
;
 6\a-Hydroxy-5,6-dihydrosalviasperanol
;
_journal_coeditor_code HB5689
_journal_issue 11
_journal_name_full 'Acta Crystallographica Section E'
_journal_page_first o2899
_journal_paper_doi 10.1107/S160053681004208X
_journal_volume 66
_journal_year 2010
_chemical_formula_iupac 'C20 H28 O4'
_chemical_formula_moiety 'C20 H28 O4'
_chemical_formula_sum 'C20 H28 O4'
_chemical_formula_weight 332.42
_chemical_name_systematic
;
6\a-Hydroxy-5,6-dihydrosalviasperanol
;
_space_group_IT_number 19
_symmetry_cell_setting orthorhombic
_symmetry_space_group_name_Hall 'P 2ac 2ab'
_symmetry_space_group_name_H-M 'P 21 21 21'
_atom_sites_solution_hydrogens geom
_atom_sites_solution_primary direct
_atom_sites_solution_secondary difmap
_audit_creation_method SHELXL-97
_cell_angle_alpha 90.00
_cell_angle_beta 90.00
_cell_angle_gamma 90.00
_cell_formula_units_Z 4
_cell_length_a 6.2767(2)
_cell_length_b 11.7358(4)
_cell_length_c 23.7496(7)
_cell_measurement_reflns_used 6222
_cell_measurement_temperature 100.00(10)
_cell_measurement_theta_max 32.25
_cell_measurement_theta_min 2.44
_cell_volume 1749.45(10)
_computing_cell_refinement 'SAINT (Bruker, 2009)'
_computing_data_collection 'APEX2 (Bruker, 2009)'
_computing_data_reduction 'SAINT (Bruker, 2009)'
_computing_molecular_graphics 'SHELXTL (Sheldrick, 2008)'
_computing_publication_material
;
SHELXTL (Sheldrick, 2008) and PLATON (Spek, 2009)
;
_computing_structure_refinement 'SHELXTL (Sheldrick, 2008)'
_computing_structure_solution 'SHELXTL (Sheldrick, 2008)'
_diffrn_ambient_temperature 100
_diffrn_measured_fraction_theta_full 0.990
_diffrn_measured_fraction_theta_max 0.990
_diffrn_measurement_device_type 'Bruker SMART APEXII CCD area-detector'
_diffrn_measurement_method '\f and \w scans'
_diffrn_radiation_monochromator graphite
_diffrn_radiation_source 'sealed tube'
_diffrn_radiation_type MoK\a
_diffrn_radiation_wavelength 0.71073
_diffrn_reflns_av_R_equivalents 0.0367
_diffrn_reflns_av_sigmaI/netI 0.0351
_diffrn_reflns_limit_h_max 9
_diffrn_reflns_limit_h_min -8
_diffrn_reflns_limit_k_max 16
_diffrn_reflns_limit_k_min -17
_diffrn_reflns_limit_l_max 35
_diffrn_reflns_limit_l_min -34
_diffrn_reflns_number 15028
_diffrn_reflns_theta_full 32.39
_diffrn_reflns_theta_max 32.39
_diffrn_reflns_theta_min 2.44
_diffrn_standards_number 0
_exptl_absorpt_coefficient_mu 0.086
_exptl_absorpt_correction_T_max 0.9794
_exptl_absorpt_correction_T_min 0.9590
_exptl_absorpt_correction_type multi-scan
_exptl_absorpt_process_details '(SADABS; Bruker, 2005)'
_exptl_crystal_colour colourless
_exptl_crystal_density_diffrn 1.262
_exptl_crystal_density_method 'not measured'
_exptl_crystal_description block
_exptl_crystal_F_000 720
_exptl_crystal_size_max 0.49
_exptl_crystal_size_mid 0.36
_exptl_crystal_size_min 0.24
_refine_diff_density_max 0.359
_refine_diff_density_min -0.251
_refine_ls_abs_structure_details none
_refine_ls_extinction_method none
_refine_ls_goodness_of_fit_ref 1.145
_refine_ls_hydrogen_treatment mixed
_refine_ls_matrix_type full
_refine_ls_number_parameters 233
_refine_ls_number_reflns 3534
_refine_ls_number_restraints 0
_refine_ls_restrained_S_all 1.145
_refine_ls_R_factor_all 0.0542
_refine_ls_R_factor_gt 0.0407
_refine_ls_shift/su_max_lt 0.001
_refine_ls_shift/su_mean 0.000
_refine_ls_structure_factor_coef Fsqd
_refine_ls_weighting_details 'calc w=1/[\s^2^(Fo^2^)+(0.0548P)^2^+0.2019P] where P=(Fo^2^+2Fc^2^)/3'
_refine_ls_weighting_scheme calc
_refine_ls_wR_factor_gt 0.0995
_refine_ls_wR_factor_ref 0.1069
_reflns_number_gt 3079
_reflns_number_total 3534
_reflns_threshold_expression I>2\s(I)
_cod_data_source_file hb5689.cif
_cod_data_source_block I
_cod_database_code 2227573
_cod_database_fobs_code 2227573

loop_
_symmetry_equiv_pos_as_xyz
'x, y, z'
'-x+1/2, -y, z+1/2'
'-x, y+1/2, -z+1/2'
'x+1/2, -y+1/2, -z'

loop_
_atom_site_type_symbol
_atom_site_label
_atom_site_fract_x
_atom_site_fract_y
_atom_site_fract_z
_atom_site_U_iso_or_equiv
_atom_site_adp_type
_atom_site_calc_flag
_atom_site_refinement_flags
_atom_site_occupancy
_atom_site_disorder_assembly
_atom_site_disorder_group
O O1 0.7000(2) 0.51248(9) 0.29871(5) 0.0162(2) Uani d . 1 . .
O O2 0.3927(2) 0.76867(10) 0.28241(5) 0.0179(2) Uani d . 1 . .
H H1O2 0.295(4) 0.730(2) 0.2677(10) 0.035(7) Uiso d . 1 . .
O O3 -0.1349(2) 0.42654(11) 0.15694(5) 0.0212(3) Uani d . 1 . .
H H1O3 -0.199(5) 0.379(2) 0.1782(10) 0.036(7) Uiso d . 1 . .
O O4 -0.0204(2) 0.35135(9) 0.26393(5) 0.0175(2) Uani d . 1 . .
H H1O4 -0.122(5) 0.391(2) 0.2762(10) 0.034(7) Uiso d . 1 . .
C C1 0.6494(3) 0.43356(13) 0.39056(7) 0.0193(3) Uani d . 1 . .
H H1A 0.7202 0.3676 0.3746 0.023 Uiso calc R 1 . .
H H1B 0.5407 0.4058 0.4162 0.023 Uiso calc R 1 . .
C C2 0.8142(3) 0.50212(15) 0.42483(7) 0.0231(3) Uani d . 1 . .
H H2A 0.8018 0.4811 0.4642 0.028 Uiso calc R 1 . .
H H2B 0.9560 0.4811 0.4124 0.028 Uiso calc R 1 . .
C C3 0.7889(3) 0.63252(15) 0.41961(7) 0.0200(3) Uani d . 1 . .
H H3A 0.8483 0.6684 0.4529 0.024 Uiso calc R 1 . .
H H3B 0.8699 0.6588 0.3873 0.024 Uiso calc R 1 . .
C C4 0.5563(3) 0.67027(13) 0.41290(6) 0.0162(3) Uani d . 1 . .
C C5 0.4707(3) 0.62326(12) 0.35629(6) 0.0141(3) Uani d . 1 . .
H H5A 0.3147 0.6257 0.3574 0.017 Uiso calc R 1 . .
C C6 0.5467(3) 0.69065(12) 0.30370(6) 0.0141(3) Uani d . 1 . .
H H6A 0.6753 0.7334 0.3138 0.017 Uiso calc R 1 . .
C C7 0.6093(3) 0.59624(12) 0.26148(6) 0.0146(3) Uani d . 1 . .
H H7A 0.7152 0.6239 0.2344 0.018 Uiso calc R 1 . .
C C8 0.4169(3) 0.54859(12) 0.23181(6) 0.0145(3) Uani d . 1 . .
C C9 0.2902(3) 0.47081(12) 0.26130(6) 0.0144(3) Uani d . 1 . .
C C10 0.5406(3) 0.49841(12) 0.34320(6) 0.0147(3) Uani d . 1 . .
C C11 0.1059(3) 0.43033(12) 0.23603(6) 0.0145(3) Uani d . 1 . .
C C12 0.0464(3) 0.46583(13) 0.18190(6) 0.0155(3) Uani d . 1 . .
C C13 0.1739(3) 0.54262(13) 0.15161(6) 0.0161(3) Uani d . 1 . .
C C14 0.3583(3) 0.58331(12) 0.17780(6) 0.0154(3) Uani d . 1 . .
H H14A 0.4443 0.6350 0.1587 0.018 Uiso calc R 1 . .
C C15 0.1063(3) 0.57665(14) 0.09244(6) 0.0196(3) Uani d . 1 . .
H H15A 0.0468 0.5085 0.0745 0.023 Uiso calc R 1 . .
C C16 0.2922(3) 0.61702(16) 0.05555(7) 0.0237(4) Uani d . 1 . .
H H16A 0.2431 0.6281 0.0177 0.036 Uiso calc R 1 . .
H H16B 0.4030 0.5606 0.0559 0.036 Uiso calc R 1 . .
H H16C 0.3468 0.6876 0.0700 0.036 Uiso calc R 1 . .
C C17 -0.0714(3) 0.66608(18) 0.09427(8) 0.0286(4) Uani d . 1 . .
H H17A -0.1905 0.6364 0.1150 0.043 Uiso calc R 1 . .
H H17B -0.1153 0.6841 0.0566 0.043 Uiso calc R 1 . .
H H17C -0.0197 0.7338 0.1124 0.043 Uiso calc R 1 . .
C C18 0.5432(3) 0.80127(14) 0.41448(7) 0.0205(3) Uani d . 1 . .
H H18A 0.5862 0.8280 0.4510 0.031 Uiso calc R 1 . .
H H18B 0.3994 0.8248 0.4072 0.031 Uiso calc R 1 . .
H H18C 0.6359 0.8326 0.3863 0.031 Uiso calc R 1 . .
C C19 0.4188(3) 0.62608(15) 0.46181(6) 0.0213(3) Uani d . 1 . .
H H19A 0.4798 0.6501 0.4969 0.032 Uiso calc R 1 . .
H H19B 0.4136 0.5444 0.4606 0.032 Uiso calc R 1 . .
H H19C 0.2771 0.6561 0.4585 0.032 Uiso calc R 1 . .
C C20 0.3572(3) 0.42821(12) 0.31863(6) 0.0158(3) Uani d . 1 . .
H H20A 0.4012 0.3492 0.3156 0.019 Uiso calc R 1 . .
H H20B 0.2363 0.4316 0.3440 0.019 Uiso calc R 1 . .

loop_
_atom_site_aniso_label
_atom_site_aniso_U_11
_atom_site_aniso_U_22
_atom_site_aniso_U_33
_atom_site_aniso_U_12
_atom_site_aniso_U_13
_atom_site_aniso_U_23
O1 0.0152(6) 0.0138(5) 0.0197(5) 0.0030(4) 0.0026(4) 0.0022(4)
O2 0.0206(6) 0.0119(5) 0.0213(5) 0.0033(5) -0.0016(5) 0.0015(4)
O3 0.0204(7) 0.0206(5) 0.0226(5) -0.0081(5) -0.0026(5) 0.0026(4)
O4 0.0182(6) 0.0109(5) 0.0234(5) -0.0024(4) 0.0037(5) 0.0006(4)
C1 0.0231(9) 0.0138(6) 0.0211(6) 0.0039(6) -0.0016(6) 0.0029(5)
C2 0.0221(9) 0.0215(8) 0.0257(7) 0.0055(7) -0.0053(7) 0.0015(6)
C3 0.0194(8) 0.0193(7) 0.0214(7) -0.0001(7) -0.0029(6) -0.0001(6)
C4 0.0188(8) 0.0126(6) 0.0173(6) -0.0004(6) -0.0016(6) 0.0002(5)
C5 0.0145(7) 0.0107(6) 0.0171(6) 0.0005(6) 0.0002(5) 0.0004(5)
C6 0.0144(7) 0.0111(6) 0.0168(6) 0.0006(6) -0.0005(5) -0.0001(5)
C7 0.0153(7) 0.0120(6) 0.0165(6) 0.0000(6) 0.0008(5) 0.0015(5)
C8 0.0147(8) 0.0115(6) 0.0174(6) 0.0003(5) 0.0014(5) -0.0010(5)
C9 0.0162(7) 0.0102(6) 0.0168(6) 0.0009(5) 0.0023(6) -0.0011(5)
C10 0.0139(7) 0.0122(6) 0.0180(6) 0.0007(6) 0.0007(5) 0.0013(5)
C11 0.0161(7) 0.0086(5) 0.0189(6) -0.0002(5) 0.0037(5) -0.0002(5)
C12 0.0146(8) 0.0120(6) 0.0198(6) -0.0009(6) 0.0003(6) -0.0019(5)
C13 0.0184(8) 0.0130(6) 0.0168(6) 0.0008(6) 0.0011(6) -0.0012(5)
C14 0.0169(8) 0.0118(6) 0.0174(6) -0.0009(6) 0.0027(5) -0.0009(5)
C15 0.0236(9) 0.0180(7) 0.0171(6) -0.0057(7) -0.0017(6) 0.0002(5)
C16 0.0324(10) 0.0202(7) 0.0186(6) -0.0058(8) 0.0027(7) -0.0002(6)
C17 0.0235(10) 0.0304(9) 0.0318(8) 0.0020(8) -0.0039(7) 0.0089(7)
C18 0.0269(9) 0.0144(6) 0.0203(6) 0.0009(7) -0.0026(7) -0.0020(5)
C19 0.0262(9) 0.0206(7) 0.0171(6) 0.0005(7) 0.0028(6) 0.0013(6)
C20 0.0193(8) 0.0100(6) 0.0181(6) -0.0015(6) 0.0011(6) 0.0006(5)

loop_
_atom_type_symbol
_atom_type_description
_atom_type_scat_dispersion_real
_atom_type_scat_dispersion_imag
_atom_type_scat_source
C C 0.0033 0.0000 'International Tables Vol C Tables 4.2.6.8 and 6.1.1.4'
H H 0.0000 0.0000 'International Tables Vol C Tables 4.2.6.8 and 6.1.1.4'
O O 0.0106 0.0000 'International Tables Vol C Tables 4.2.6.8 and 6.1.1.4'

loop_
_geom_angle_atom_site_label_1
_geom_angle_atom_site_label_2
_geom_angle_atom_site_label_3
_geom_angle_site_symmetry_1
_geom_angle_site_symmetry_3
_geom_angle
_geom_angle_publ_flag
C7 O1 C10 . . 104.47(12) ?
C6 O2 H1O2 . . 107.5(18) ?
C12 O3 H1O3 . . 110.8(18) ?
C11 O4 H1O4 . . 103.5(18) ?
C10 C1 C2 . . 115.50(13) ?
C10 C1 H1A . . 108.4 ?
C2 C1 H1A . . 108.4 ?
C10 C1 H1B . . 108.4 ?
C2 C1 H1B . . 108.4 ?
H1A C1 H1B . . 107.5 ?
C3 C2 C1 . . 113.94(14) ?
C3 C2 H2A . . 108.8 ?
C1 C2 H2A . . 108.8 ?
C3 C2 H2B . . 108.8 ?
C1 C2 H2B . . 108.8 ?
H2A C2 H2B . . 107.7 ?
C4 C3 C2 . . 113.11(15) ?
C4 C3 H3A . . 109.0 ?
C2 C3 H3A . . 109.0 ?
C4 C3 H3B . . 109.0 ?
C2 C3 H3B . . 109.0 ?
H3A C3 H3B . . 107.8 ?
C3 C4 C19 . . 111.00(13) ?
C3 C4 C18 . . 109.66(15) ?
C19 C4 C18 . . 106.77(14) ?
C3 C4 C5 . . 108.49(13) ?
C19 C4 C5 . . 109.94(14) ?
C18 C4 C5 . . 110.99(13) ?
C4 C5 C6 . . 114.20(12) ?
C4 C5 C10 . . 114.19(13) ?
C6 C5 C10 . . 103.40(11) ?
C4 C5 H5A . . 108.3 ?
C6 C5 H5A . . 108.3 ?
C10 C5 H5A . . 108.3 ?
O2 C6 C7 . . 113.77(12) ?
O2 C6 C5 . . 113.85(13) ?
C7 C6 C5 . . 103.57(11) ?
O2 C6 H6A . . 108.5 ?
C7 C6 H6A . . 108.5 ?
C5 C6 H6A . . 108.5 ?
O1 C7 C8 . . 110.55(12) ?
O1 C7 C6 . . 101.05(11) ?
C8 C7 C6 . . 111.48(13) ?
O1 C7 H7A . . 111.1 ?
C8 C7 H7A . . 111.1 ?
C6 C7 H7A . . 111.1 ?
C14 C8 C9 . . 120.06(15) ?
C14 C8 C7 . . 122.22(13) ?
C9 C8 C7 . . 117.66(13) ?
C11 C9 C8 . . 118.76(14) ?
C11 C9 C20 . . 120.60(14) ?
C8 C9 C20 . . 120.59(14) ?
O1 C10 C1 . . 106.44(13) ?
O1 C10 C20 . . 107.42(12) ?
C1 C10 C20 . . 110.51(12) ?
O1 C10 C5 . . 103.28(11) ?
C1 C10 C5 . . 116.68(12) ?
C20 C10 C5 . . 111.72(13) ?
C9 C11 O4 . . 119.91(13) ?
C9 C11 C12 . . 121.15(14) ?
O4 C11 C12 . . 118.93(14) ?
O3 C12 C11 . . 121.38(14) ?
O3 C12 C13 . . 118.05(13) ?
C11 C12 C13 . . 120.57(15) ?
C14 C13 C12 . . 117.61(14) ?
C14 C13 C15 . . 123.51(14) ?
C12 C13 C15 . . 118.88(15) ?
C8 C14 C13 . . 121.84(14) ?
C8 C14 H14A . . 119.1 ?
C13 C14 H14A . . 119.1 ?
C13 C15 C17 . . 110.89(14) ?
C13 C15 C16 . . 113.37(15) ?
C17 C15 C16 . . 111.00(15) ?
C13 C15 H15A . . 107.1 ?
C17 C15 H15A . . 107.1 ?
C16 C15 H15A . . 107.1 ?
C15 C16 H16A . . 109.5 ?
C15 C16 H16B . . 109.5 ?
H16A C16 H16B . . 109.5 ?
C15 C16 H16C . . 109.5 ?
H16A C16 H16C . . 109.5 ?
H16B C16 H16C . . 109.5 ?
C15 C17 H17A . . 109.5 ?
C15 C17 H17B . . 109.5 ?
H17A C17 H17B . . 109.5 ?
C15 C17 H17C . . 109.5 ?
H17A C17 H17C . . 109.5 ?
H17B C17 H17C . . 109.5 ?
C4 C18 H18A . . 109.5 ?
C4 C18 H18B . . 109.5 ?
H18A C18 H18B . . 109.5 ?
C4 C18 H18C . . 109.5 ?
H18A C18 H18C . . 109.5 ?
H18B C18 H18C . . 109.5 ?
C4 C19 H19A . . 109.5 ?
C4 C19 H19B . . 109.5 ?
H19A C19 H19B . . 109.5 ?
C4 C19 H19C . . 109.5 ?
H19A C19 H19C . . 109.5 ?
H19B C19 H19C . . 109.5 ?
C9 C20 C10 . . 112.02(12) ?
C9 C20 H20A . . 109.2 ?
C10 C20 H20A . . 109.2 ?
C9 C20 H20B . . 109.2 ?
C10 C20 H20B . . 109.2 ?
H20A C20 H20B . . 107.9 ?

loop_
_geom_bond_atom_site_label_1
_geom_bond_atom_site_label_2
_geom_bond_site_symmetry_2
_geom_bond_distance
_geom_bond_publ_flag
O1 C7 . 1.4395(18) ?
O1 C10 . 1.4647(19) ?
O2 C6 . 1.4244(19) ?
O2 H1O2 . 0.84(3) ?
O3 C12 . 1.363(2) ?
O3 H1O3 . 0.85(3) ?
O4 C11 . 1.3882(18) ?
O4 H1O4 . 0.84(3) ?
C1 C10 . 1.520(2) ?
C1 C2 . 1.543(3) ?
C1 H1A . 0.9700 ?
C1 H1B . 0.9700 ?
C2 C3 . 1.544(2) ?
C2 H2A . 0.9700 ?
C2 H2B . 0.9700 ?
C3 C4 . 1.535(3) ?
C3 H3A . 0.9700 ?
C3 H3B . 0.9700 ?
C4 C19 . 1.537(2) ?
C4 C18 . 1.540(2) ?
C4 C5 . 1.549(2) ?
C5 C6 . 1.553(2) ?
C5 C10 . 1.561(2) ?
C5 H5A . 0.9800 ?
C6 C7 . 1.545(2) ?
C6 H6A . 0.9800 ?
C7 C8 . 1.506(2) ?
C7 H7A . 0.9800 ?
C8 C14 . 1.395(2) ?
C8 C9 . 1.399(2) ?
C9 C11 . 1.387(2) ?
C9 C20 . 1.510(2) ?
C10 C20 . 1.531(2) ?
C11 C12 . 1.402(2) ?
C12 C13 . 1.404(2) ?
C13 C14 . 1.398(2) ?
C13 C15 . 1.521(2) ?
C14 H14A . 0.9300 ?
C15 C17 . 1.532(3) ?
C15 C16 . 1.534(2) ?
C15 H15A . 0.9800 ?
C16 H16A . 0.9600 ?
C16 H16B . 0.9600 ?
C16 H16C . 0.9600 ?
C17 H17A . 0.9600 ?
C17 H17B . 0.9600 ?
C17 H17C . 0.9600 ?
C18 H18A . 0.9600 ?
C18 H18B . 0.9600 ?
C18 H18C . 0.9600 ?
C19 H19A . 0.9600 ?
C19 H19B . 0.9600 ?
C19 H19C . 0.9600 ?
C20 H20A . 0.9700 ?
C20 H20B . 0.9700 ?

loop_
_geom_hbond_atom_site_label_D
_geom_hbond_atom_site_label_H
_geom_hbond_atom_site_label_A
_geom_hbond_site_symmetry_A
_geom_hbond_distance_DH
_geom_hbond_distance_HA
_geom_hbond_distance_DA
_geom_hbond_angle_DHA
_geom_hbond_publ_flag
O3 H1O3 O2 3_545 0.85(3) 2.01(3) 2.8504(17) 169(3) yes
O4 H1O4 O1 1_455 0.84(3) 1.89(3) 2.7089(16) 165(3) yes
C18 H18B O3 3_555 0.96 2.55 3.407(2) 148.8 yes

loop_
_geom_torsion_atom_site_label_1
_geom_torsion_atom_site_label_2
_geom_torsion_atom_site_label_3
_geom_torsion_atom_site_label_4
_geom_torsion_site_symmetry_1
_geom_torsion_site_symmetry_2
_geom_torsion_site_symmetry_3
_geom_torsion_site_symmetry_4
_geom_torsion
_geom_torsion_publ_flag
C10 C1 C2 C3 . . . . 19.7(2) ?
C1 C2 C3 C4 . . . . 33.4(2) ?
C2 C3 C4 C19 . . . . 56.16(18) ?
C2 C3 C4 C18 . . . . 173.89(13) ?
C2 C3 C4 C5 . . . . -64.74(16) ?
C3 C4 C5 C6 . . . . -77.19(16) ?
C19 C4 C5 C6 . . . . 161.26(14) ?
C18 C4 C5 C6 . . . . 43.4(2) ?
C3 C4 C5 C10 . . . . 41.52(17) ?
C19 C4 C5 C10 . . . . -80.04(17) ?
C18 C4 C5 C10 . . . . 162.07(14) ?
C4 C5 C6 O2 . . . . -100.27(16) ?
C10 C5 C6 O2 . . . . 135.06(13) ?
C4 C5 C6 C7 . . . . 135.67(14) ?
C10 C5 C6 C7 . . . . 11.00(16) ?
C10 O1 C7 C8 . . . . -67.98(14) ?
C10 O1 C7 C6 . . . . 50.16(14) ?
O2 C6 C7 O1 . . . . -160.80(13) ?
C5 C6 C7 O1 . . . . -36.69(15) ?
O2 C6 C7 C8 . . . . -43.34(17) ?
C5 C6 C7 C8 . . . . 80.77(14) ?
O1 C7 C8 C14 . . . . -149.31(14) ?
C6 C7 C8 C14 . . . . 99.13(16) ?
O1 C7 C8 C9 . . . . 33.56(18) ?
C6 C7 C8 C9 . . . . -77.99(16) ?
C14 C8 C9 C11 . . . . -0.6(2) ?
C7 C8 C9 C11 . . . . 176.60(13) ?
C14 C8 C9 C20 . . . . 177.05(14) ?
C7 C8 C9 C20 . . . . -5.8(2) ?
C7 O1 C10 C1 . . . . -166.58(12) ?
C7 O1 C10 C20 . . . . 75.03(13) ?
C7 O1 C10 C5 . . . . -43.17(14) ?
C2 C1 C10 O1 . . . . 72.64(16) ?
C2 C1 C10 C20 . . . . -171.02(14) ?
C2 C1 C10 C5 . . . . -42.0(2) ?
C4 C5 C10 O1 . . . . -106.69(14) ?
C6 C5 C10 O1 . . . . 17.99(15) ?
C4 C5 C10 C1 . . . . 9.7(2) ?
C6 C5 C10 C1 . . . . 134.36(14) ?
C4 C5 C10 C20 . . . . 138.16(14) ?
C6 C5 C10 C20 . . . . -97.16(14) ?
C8 C9 C11 O4 . . . . 178.72(13) ?
C20 C9 C11 O4 . . . . 1.1(2) ?
C8 C9 C11 C12 . . . . 0.2(2) ?
C20 C9 C11 C12 . . . . -177.48(14) ?
C9 C11 C12 O3 . . . . -179.81(14) ?
O4 C11 C12 O3 . . . . 1.6(2) ?
C9 C11 C12 C13 . . . . 0.7(2) ?
O4 C11 C12 C13 . . . . -177.83(14) ?
O3 C12 C13 C14 . . . . 179.36(14) ?
C11 C12 C13 C14 . . . . -1.2(2) ?
O3 C12 C13 C15 . . . . -1.0(2) ?
C11 C12 C13 C15 . . . . 178.49(14) ?
C9 C8 C14 C13 . . . . 0.1(2) ?
C7 C8 C14 C13 . . . . -176.94(14) ?
C12 C13 C14 C8 . . . . 0.8(2) ?
C15 C13 C14 C8 . . . . -178.89(15) ?
C14 C13 C15 C17 . . . . -101.80(19) ?
C12 C13 C15 C17 . . . . 78.55(19) ?
C14 C13 C15 C16 . . . . 23.9(2) ?
C12 C13 C15 C16 . . . . -155.80(15) ?
C11 C9 C20 C10 . . . . -169.78(14) ?
C8 C9 C20 C10 . . . . 12.6(2) ?
O1 C10 C20 C9 . . . . -46.44(16) ?
C1 C10 C20 C9 . . . . -162.17(13) ?
C5 C10 C20 C9 . . . . 66.15(16) ?

loop_
_cod_related_entry_id
_cod_related_entry_database
_cod_related_entry_code
1 ChemSpider 30656247
